data_7121393
loop_
_publ_author_name
'Adams, Richard D.'
'Kiprotich, Emmanuel J.'
'Smith, Mark D.'

_publ_section_title
;
 Multiple cluster CH activations and transformations of furan by triosmium
 carbonyl complexes.
;
_journal_issue 28
_journal_name_full 'Chemical communications (Cambridge, England)'
_journal_page_first 3464
_journal_page_last 3467
_journal_paper_doi 10.1039/C8CC01532E
_journal_volume 54
_journal_year 2018
_chemical_formula_moiety 'C22 H4 O19 Os6'
_chemical_formula_sum 'C22 H4 O19 Os6'
_chemical_formula_weight 1713.45
_space_group_crystal_system triclinic
_space_group_IT_number 2
_space_group_name_Hall '-P 1'
_space_group_name_H-M_alt 'P -1'
_symmetry_space_group_name_Hall '-P 1'
_symmetry_space_group_name_H-M 'P -1'
_atom_sites_solution_hydrogens difmap
_atom_sites_solution_primary direct
_audit_creation_date 2017-11-21
_audit_creation_method
;
Olex2 1.2
(compiled 2017.03.28 svn.r3405 for OlexSys, GUI svn.r5337)
;
_audit_update_record
;
2018-02-03 deposited with the CCDC.
2018-03-12 downloaded from the CCDC.
;
_cell_angle_alpha 82.9237(16)
_cell_angle_beta 86.2639(16)
_cell_angle_gamma 67.6042(15)
_cell_formula_units_Z 2
_cell_length_a 9.7044(5)
_cell_length_b 11.2944(5)
_cell_length_c 15.7359(7)
_cell_measurement_reflns_used 9802
_cell_measurement_temperature 100(2)
_cell_measurement_theta_max 55.405
_cell_measurement_theta_min 4.938
_cell_volume 1582.19(13)
_computing_molecular_graphics 'Olex2 (Dolomanov et al., 2009)'
_computing_publication_material 'Olex2 (Dolomanov et al., 2009)'
_computing_structure_refinement 'ShelXL (Sheldrick, 2015)'
_computing_structure_solution 'ShelXS (Sheldrick, 2008)'
_diffrn_ambient_temperature 100(2)
_diffrn_detector 'Bruker APEX3 area detector'
_diffrn_detector_area_resol_mean 7.9
_diffrn_detector_type 'PHOTON-100 CMOS area detector'
_diffrn_measured_fraction_theta_full 0.999
_diffrn_measured_fraction_theta_max 0.997
_diffrn_measurement_device 'three-circle diffractometer'
_diffrn_measurement_device_type 'Bruker D8 QUEST diffractometer'
_diffrn_measurement_method '\w and \f scans'
_diffrn_radiation_monochromator 'mirror optics'
_diffrn_radiation_probe x-ray
_diffrn_radiation_type MoK\a
_diffrn_radiation_wavelength 0.71073
_diffrn_reflns_av_R_equivalents 0.0485
_diffrn_reflns_av_unetI/netI 0.0359
_diffrn_reflns_Laue_measured_fraction_full 0.999
_diffrn_reflns_Laue_measured_fraction_max 0.997
_diffrn_reflns_limit_h_max 12
_diffrn_reflns_limit_h_min -12
_diffrn_reflns_limit_k_max 14
_diffrn_reflns_limit_k_min -14
_diffrn_reflns_limit_l_max 20
_diffrn_reflns_limit_l_min -20
_diffrn_reflns_number 45497
_diffrn_reflns_point_group_measured_fraction_full 0.999
_diffrn_reflns_point_group_measured_fraction_max 0.997
_diffrn_reflns_theta_full 25.242
_diffrn_reflns_theta_max 27.750
_diffrn_reflns_theta_min 2.237
_diffrn_source 'microfocus sealed X-ray tube'
_diffrn_source_type 'Incoatec I\ms'
_exptl_absorpt_coefficient_mu 24.077
_exptl_absorpt_correction_T_max 0.1515
_exptl_absorpt_correction_T_min 0.0615
_exptl_absorpt_correction_type multi-scan
_exptl_absorpt_process_details 'SADABS, Bruker, 2016'
_exptl_crystal_colour yellow
_exptl_crystal_colour_primary yellow
_exptl_crystal_density_diffrn 3.597
_exptl_crystal_description block
_exptl_crystal_F_000 1488
_exptl_crystal_recrystallization_method 'Re-crystallisation from solvent'
_exptl_crystal_size_max 0.18
_exptl_crystal_size_mid 0.08
_exptl_crystal_size_min 0.06
_refine_diff_density_max 2.337
_refine_diff_density_min -2.052
_refine_diff_density_rms 0.289
_refine_ls_extinction_method none
_refine_ls_goodness_of_fit_ref 1.066
_refine_ls_hydrogen_treatment mixed
_refine_ls_matrix_type full
_refine_ls_number_parameters 432
_refine_ls_number_reflns 7429
_refine_ls_number_restraints 8
_refine_ls_restrained_S_all 1.234
_refine_ls_R_factor_all 0.0444
_refine_ls_R_factor_gt 0.0294
_refine_ls_shift/su_max 0.001
_refine_ls_shift/su_mean 0.000
_refine_ls_structure_factor_coef Fsqd
_refine_ls_weighting_details 'w=1/[\s^2^(Fo^2^)+(0.0079P)^2^+15.9906P] where P=(Fo^2^+2Fc^2^)/3'
_refine_ls_weighting_scheme calc
_refine_ls_wR_factor_gt 0.0467
_refine_ls_wR_factor_ref 0.0506
_reflns_Friedel_coverage 0.000
_reflns_number_gt 6142
_reflns_number_total 7429
_reflns_threshold_expression 'I > 2\s(I)'
_cod_data_source_file c8cc01532e2.cif
_cod_data_source_block jk112017_0m
_cod_depositor_comments 'Adding full bibliography for 7121393--7121398.cif.'
_cod_database_code 7121393
_shelx_shelxl_version_number 2014/7
_shelx_space_group_comment
;
The symmetry employed for this shelxl refinement is uniquely defined
by the following loop, which should always be used as a source of
symmetry information in preference to the above space-group names.
They are only intended as comments.
;
_shelx_estimated_absorpt_t_max 0.326
_shelx_estimated_absorpt_t_min 0.098
_olex2_refinement_description
;
1. Restrained distances
 HB-Os6
 1.8 with sigma of 0.02
 HB-Os4
 1.8 with sigma of 0.02
 HA-Os2
 1.8 with sigma of 0.02
 HA-Os3
 1.8 with sigma of 0.02
 H-Os1
 1.8 with sigma of 0.02
 H-Os2
 1.8 with sigma of 0.02
 HC-Os6
 1.8 with sigma of 0.02
 HC-Os5
 1.8 with sigma of 0.02
2.a Everything fixed:
 H, HA
;
_olex2_submission_special_instructions 'No special instructions were received'

loop_
_space_group_symop_operation_xyz
'x, y, z'
'-x, -y, -z'

loop_
_atom_site_label
_atom_site_type_symbol
_atom_site_fract_x
_atom_site_fract_y
_atom_site_fract_z
_atom_site_U_iso_or_equiv
_atom_site_adp_type
_atom_site_occupancy
_atom_site_site_symmetry_order
_atom_site_calc_flag
_atom_site_refinement_flags_posn
Os1 Os 0.34375(3) 0.68891(3) 0.16723(2) 0.01457(6) Uani 1 1 d D
Os2 Os 0.04268(3) 0.69265(3) 0.11507(2) 0.01478(6) Uani 1 1 d D
Os3 Os 0.10831(3) 0.68815(3) 0.28496(2) 0.01609(7) Uani 1 1 d D
Os4 Os 0.47470(3) 0.20942(3) 0.19884(2) 0.01553(6) Uani 1 1 d D
Os5 Os 0.29927(4) 0.16158(3) 0.33391(2) 0.02387(8) Uani 1 1 d D
Os6 Os 0.53295(3) 0.27584(3) 0.35790(2) 0.01954(7) Uani 1 1 d D
O5 O 0.1377(5) 0.4185(5) 0.2171(3) 0.0185(11) Uani 1 1 d .
O10 O 0.3410(7) 0.9490(6) 0.0806(4) 0.0367(15) Uani 1 1 d .
O11 O 0.5881(6) 0.5519(5) 0.0409(3) 0.0250(12) Uani 1 1 d .
O12 O 0.5595(6) 0.6646(5) 0.3068(3) 0.0278(13) Uani 1 1 d .
O20 O -0.1217(6) 0.9846(5) 0.0661(4) 0.0332(14) Uani 1 1 d .
O21 O -0.2409(6) 0.6429(5) 0.1565(3) 0.0249(12) Uani 1 1 d .
O22 O 0.0690(6) 0.5944(5) -0.0603(3) 0.0262(12) Uani 1 1 d .
O30 O -0.1422(6) 0.9505(6) 0.2906(4) 0.0377(15) Uani 1 1 d .
O31 O -0.0772(7) 0.5473(6) 0.3794(4) 0.0393(15) Uani 1 1 d .
O32 O 0.2590(6) 0.6994(6) 0.4462(4) 0.0334(14) Uani 1 1 d .
O40 O 0.2730(6) 0.2528(5) 0.0485(4) 0.0313(13) Uani 1 1 d .
O41 O 0.6116(6) -0.0796(5) 0.1865(4) 0.0312(13) Uani 1 1 d .
O42 O 0.7102(6) 0.2785(5) 0.0893(4) 0.0313(13) Uani 1 1 d .
O50 O 0.1020(8) 0.0921(7) 0.2237(5) 0.055(2) Uani 1 1 d .
O51 O 0.0661(8) 0.2382(7) 0.4778(5) 0.056(2) Uani 1 1 d .
O52 O 0.4930(9) -0.1160(6) 0.4039(4) 0.057(2) Uani 1 1 d .
O60 O 0.3942(7) 0.4314(6) 0.5085(4) 0.0380(15) Uani 1 1 d .
O61 O 0.7792(7) 0.0603(6) 0.4649(4) 0.0399(16) Uani 1 1 d .
O62 O 0.7591(7) 0.3964(6) 0.2947(4) 0.0431(16) Uani 1 1 d .
C2 C 0.1655(8) 0.5309(6) 0.1906(4) 0.0161(15) Uani 1 1 d .
C3 C 0.2980(8) 0.5257(6) 0.2231(4) 0.0144(14) Uani 1 1 d .
C4 C 0.3665(8) 0.3934(7) 0.2688(4) 0.0153(14) Uani 1 1 d .
C5 C 0.2587(8) 0.3376(7) 0.2667(4) 0.0178(15) Uani 1 1 d .
C10 C 0.3420(9) 0.8541(7) 0.1136(5) 0.0227(17) Uani 1 1 d .
C11 C 0.4969(9) 0.5996(7) 0.0883(5) 0.0202(16) Uani 1 1 d .
C12 C 0.4823(8) 0.6716(7) 0.2537(5) 0.0207(16) Uani 1 1 d .
C20 C -0.0607(8) 0.8770(8) 0.0811(5) 0.0226(17) Uani 1 1 d .
C21 C -0.1362(8) 0.6636(7) 0.1409(4) 0.0176(15) Uani 1 1 d .
C22 C 0.0602(8) 0.6337(7) 0.0036(5) 0.0216(16) Uani 1 1 d .
C30 C -0.0485(9) 0.8511(8) 0.2881(5) 0.0275(18) Uani 1 1 d .
C31 C -0.0087(9) 0.6007(8) 0.3437(5) 0.0252(18) Uani 1 1 d .
C32 C 0.2062(8) 0.6884(7) 0.3867(5) 0.0228(17) Uani 1 1 d .
C40 C 0.4473(9) 0.3770(8) 0.4518(5) 0.0263(18) Uani 1 1 d .
C41 C 0.6887(10) 0.1390(8) 0.4275(5) 0.0282(19) Uani 1 1 d .
C42 C 0.6729(9) 0.3548(8) 0.3182(5) 0.0291(19) Uani 1 1 d .
C50 C 0.1773(10) 0.1188(9) 0.2652(6) 0.036(2) Uani 1 1 d .
C51 C 0.1530(11) 0.2072(8) 0.4248(6) 0.036(2) Uani 1 1 d .
C52 C 0.4167(11) -0.0158(8) 0.3776(5) 0.034(2) Uani 1 1 d .
C60 C 0.3467(8) 0.2387(7) 0.1054(5) 0.0209(16) Uani 1 1 d .
C61 C 0.5622(8) 0.0287(8) 0.1903(5) 0.0223(17) Uani 1 1 d .
C62 C 0.6186(8) 0.2582(7) 0.1288(5) 0.0216(16) Uani 1 1 d .
H1 H 0.2171 0.7104 0.0807 0.090 Uiso 1 1 d D
H2 H 0.1775 0.7933 0.2245 0.127 Uiso 1 1 d D
H5 H 0.611(4) 0.161(4) 0.282(2) 0.02(2) Uiso 1 1 d D
H4 H 0.422(8) 0.188(8) 0.403(2) 0.07(3) Uiso 1 1 d D

loop_
_atom_site_aniso_label
_atom_site_aniso_U_11
_atom_site_aniso_U_22
_atom_site_aniso_U_33
_atom_site_aniso_U_23
_atom_site_aniso_U_13
_atom_site_aniso_U_12
Os1 0.01355(13) 0.01459(14) 0.01644(14) -0.00251(11) -0.00144(11) -0.00584(11)
Os2 0.01164(13) 0.01598(14) 0.01645(14) -0.00391(11) -0.00129(11) -0.00409(11)
Os3 0.01389(13) 0.01746(15) 0.01620(14) -0.00536(11) -0.00003(11) -0.00408(11)
Os4 0.01569(14) 0.01408(14) 0.01563(14) -0.00183(11) -0.00002(11) -0.00425(11)
Os5 0.02998(17) 0.01678(15) 0.02472(17) -0.00233(12) 0.00891(13) -0.01012(13)
Os6 0.02439(16) 0.01587(15) 0.01510(14) -0.00066(11) -0.00394(12) -0.00369(12)
O5 0.015(2) 0.015(3) 0.027(3) -0.002(2) -0.003(2) -0.007(2)
O10 0.045(4) 0.029(3) 0.041(4) 0.010(3) -0.013(3) -0.020(3)
O11 0.020(3) 0.028(3) 0.026(3) -0.008(2) 0.003(2) -0.007(2)
O12 0.026(3) 0.038(3) 0.023(3) -0.004(3) -0.006(2) -0.015(3)
O20 0.034(3) 0.017(3) 0.044(4) 0.002(3) -0.004(3) -0.005(3)
O21 0.015(3) 0.032(3) 0.031(3) -0.010(2) 0.005(2) -0.012(2)
O22 0.024(3) 0.037(3) 0.024(3) -0.014(3) 0.003(2) -0.017(3)
O30 0.022(3) 0.030(3) 0.047(4) -0.017(3) -0.009(3) 0.011(3)
O31 0.043(4) 0.043(4) 0.041(4) -0.009(3) 0.015(3) -0.027(3)
O32 0.032(3) 0.040(4) 0.026(3) -0.011(3) -0.008(3) -0.007(3)
O40 0.033(3) 0.034(3) 0.031(3) -0.003(3) -0.010(3) -0.015(3)
O41 0.026(3) 0.018(3) 0.046(4) -0.007(3) -0.003(3) -0.004(2)
O42 0.030(3) 0.028(3) 0.033(3) -0.002(3) 0.010(3) -0.011(3)
O50 0.053(4) 0.059(5) 0.073(5) -0.024(4) 0.004(4) -0.040(4)
O51 0.064(5) 0.046(4) 0.049(4) -0.006(3) 0.035(4) -0.015(4)
O52 0.076(5) 0.022(4) 0.049(4) 0.006(3) 0.017(4) 0.001(4)
O60 0.050(4) 0.034(4) 0.021(3) -0.008(3) -0.001(3) -0.005(3)
O61 0.041(4) 0.030(3) 0.030(3) 0.004(3) -0.010(3) 0.007(3)
O62 0.032(3) 0.037(4) 0.066(5) -0.007(3) -0.001(3) -0.020(3)
C2 0.021(4) 0.010(3) 0.015(4) -0.004(3) 0.002(3) -0.001(3)
C3 0.017(3) 0.014(3) 0.011(3) -0.003(3) 0.000(3) -0.004(3)
C4 0.016(3) 0.016(4) 0.012(3) -0.003(3) -0.001(3) -0.004(3)
C5 0.025(4) 0.012(4) 0.014(4) -0.006(3) -0.001(3) -0.002(3)
C10 0.025(4) 0.022(4) 0.025(4) 0.002(3) -0.004(3) -0.014(3)
C11 0.025(4) 0.020(4) 0.020(4) 0.002(3) -0.007(3) -0.014(3)
C12 0.019(4) 0.019(4) 0.023(4) -0.001(3) 0.001(3) -0.007(3)
C20 0.018(4) 0.030(5) 0.020(4) -0.001(3) -0.006(3) -0.010(4)
C21 0.019(4) 0.019(4) 0.015(4) -0.008(3) 0.003(3) -0.007(3)
C22 0.014(4) 0.027(4) 0.026(4) -0.002(3) -0.001(3) -0.010(3)
C30 0.027(4) 0.036(5) 0.024(4) -0.010(4) -0.005(4) -0.015(4)
C31 0.021(4) 0.030(5) 0.027(4) -0.012(4) 0.001(3) -0.010(4)
C32 0.019(4) 0.022(4) 0.024(4) -0.007(3) 0.000(3) -0.003(3)
C40 0.029(4) 0.024(4) 0.018(4) 0.008(3) -0.008(3) -0.004(4)
C41 0.037(5) 0.027(5) 0.017(4) -0.003(3) 0.003(4) -0.008(4)
C42 0.031(5) 0.026(5) 0.026(4) -0.005(4) -0.010(4) -0.004(4)
C50 0.032(5) 0.035(5) 0.045(6) -0.011(4) 0.016(4) -0.016(4)
C51 0.045(5) 0.030(5) 0.030(5) 0.000(4) 0.008(4) -0.014(4)
C52 0.053(6) 0.023(5) 0.022(4) -0.003(4) 0.013(4) -0.012(4)
C60 0.019(4) 0.025(4) 0.020(4) -0.001(3) 0.005(3) -0.011(3)
C61 0.016(4) 0.027(5) 0.026(4) -0.008(3) -0.001(3) -0.009(3)
C62 0.022(4) 0.021(4) 0.017(4) -0.002(3) 0.001(3) -0.002(3)

loop_
_atom_type_symbol
_atom_type_description
_atom_type_scat_dispersion_real
_atom_type_scat_dispersion_imag
_atom_type_scat_source
C C 0.0033 0.0016 'International Tables Vol C Tables 4.2.6.8 and 6.1.1.4'
H H 0.0000 0.0000 'International Tables Vol C Tables 4.2.6.8 and 6.1.1.4'
O O 0.0106 0.0060 'International Tables Vol C Tables 4.2.6.8 and 6.1.1.4'
Os Os -1.2165 7.6030 'International Tables Vol C Tables 4.2.6.8 and 6.1.1.4'

loop_
_geom_angle_atom_site_label_1
_geom_angle_atom_site_label_2
_geom_angle_atom_site_label_3
_geom_angle
Os2 Os1 H1 32.6
Os2 Os1 H2 64.0
Os3 Os1 Os2 55.851(10)
Os3 Os1 H1 87.9
Os3 Os1 H2 36.0
C3 Os1 Os2 66.67(18)
C3 Os1 Os3 52.94(18)
C3 Os1 H1 89.6
C3 Os1 H2 88.9
C10 Os1 Os2 102.4(2)
C10 Os1 Os3 118.2(2)
C10 Os1 C3 168.4(3)
C10 Os1 H1 82.3
C10 Os1 H2 82.3
C11 Os1 Os2 109.5(2)
C11 Os1 Os3 148.7(2)
C11 Os1 C3 96.6(3)
C11 Os1 C10 90.9(3)
C11 Os1 H1 84.6
C11 Os1 H2 169.0
C12 Os1 Os2 150.5(2)
C12 Os1 Os3 94.9(2)
C12 Os1 C3 93.4(3)
C12 Os1 C10 95.0(3)
C12 Os1 C11 93.7(3)
C12 Os1 H1 176.7
C12 Os1 H2 95.5
H1 Os1 H2 85.9
Os1 Os2 H1 32.7
Os3 Os2 Os1 58.036(9)
Os3 Os2 H1 90.2
C2 Os2 Os1 65.7(2)
C2 Os2 Os3 55.49(19)
C2 Os2 H1 87.5
C20 Os2 Os1 100.2(2)
C20 Os2 Os3 102.3(2)
C20 Os2 C2 157.4(3)
C20 Os2 H1 88.4
C21 Os2 Os1 151.4(2)
C21 Os2 Os3 94.8(2)
C21 Os2 C2 92.5(3)
C21 Os2 C20 93.9(3)
C21 Os2 C22 92.1(3)
C21 Os2 H1 173.9
C22 Os2 Os1 110.2(2)
C22 Os2 Os3 158.0(2)
C22 Os2 C2 103.4(3)
C22 Os2 C20 98.0(3)
C22 Os2 H1 82.0
Os1 Os3 H2 38.9
Os2 Os3 Os1 66.113(10)
Os2 Os3 H2 72.8
C2 Os3 Os1 67.24(17)
C2 Os3 Os2 46.02(17)
C2 Os3 H2 99.0
C3 Os3 Os1 47.40(17)
C3 Os3 Os2 70.56(17)
C3 Os3 C2 34.9(2)
C3 Os3 H2 86.2
C30 Os3 Os1 113.9(3)
C30 Os3 Os2 88.8(2)
C30 Os3 C2 132.1(3)
C30 Os3 C3 156.2(3)
C30 Os3 C31 92.5(3)
C30 Os3 C32 97.7(3)
C30 Os3 H2 76.2
C31 Os3 Os1 149.8(2)
C31 Os3 Os2 101.9(2)
C31 Os3 C2 84.4(3)
C31 Os3 C3 103.0(3)
C31 Os3 C32 93.4(3)
C31 Os3 H2 167.4
C32 Os3 Os1 97.0(2)
C32 Os3 Os2 163.1(2)
C32 Os3 C2 130.1(3)
C32 Os3 C3 99.2(3)
C32 Os3 H2 93.6
Os5 Os4 Os6 66.211(12)
Os5 Os4 H5 82(2)
Os6 Os4 H5 37.4(7)
C4 Os4 Os5 71.14(17)
C4 Os4 Os6 47.35(17)
C4 Os4 C5 35.5(2)
C4 Os4 H5 83.9(8)
C5 Os4 Os5 46.26(17)
C5 Os4 Os6 67.54(17)
C5 Os4 H5 102.9(10)
C60 Os4 Os5 100.7(2)
C60 Os4 Os6 150.3(2)
C60 Os4 C4 103.9(3)
C60 Os4 C5 84.1(3)
C60 Os4 C61 92.6(3)
C60 Os4 C62 93.2(3)
C60 Os4 H5 172.2(8)
C61 Os4 Os5 88.6(2)
C61 Os4 Os6 112.7(2)
C61 Os4 C4 155.7(3)
C61 Os4 C5 132.5(3)
C61 Os4 C62 97.9(3)
C61 Os4 H5 80.0(13)
C62 Os4 Os5 164.4(2)
C62 Os4 Os6 98.2(2)
C62 Os4 C4 98.8(3)
C62 Os4 C5 129.6(3)
C62 Os4 H5 85(2)
Os4 Os5 Os6 58.186(10)
Os4 Os5 H4 87.0(13)
Os6 Os5 H4 31.0(8)
C5 Os5 Os4 55.4(2)
C5 Os5 Os6 65.9(2)
C5 Os5 H4 91(2)
C50 Os5 Os4 94.8(3)
C50 Os5 Os6 152.1(3)
C50 Os5 C5 94.0(3)
C50 Os5 C51 94.0(4)
C50 Os5 C52 95.3(4)
C50 Os5 H4 175(2)
C51 Os5 Os4 155.2(3)
C51 Os5 Os6 108.2(3)
C51 Os5 C5 100.9(3)
C51 Os5 C52 99.6(4)
C51 Os5 H4 86(2)
C52 Os5 Os4 102.6(2)
C52 Os5 Os6 97.4(3)
C52 Os5 C5 156.8(3)
C52 Os5 H4 80(3)
Os4 Os6 Os5 55.604(10)
Os4 Os6 H5 37.7(7)
Os4 Os6 H4 84.6(13)
Os5 Os6 H5 73.6(19)
Os5 Os6 H4 31.1(8)
C4 Os6 Os4 53.18(18)
C4 Os6 Os5 67.20(19)
C4 Os6 H5 89.9(8)
C4 Os6 H4 93.0(19)
C40 Os6 Os4 145.1(2)
C40 Os6 Os5 101.8(2)
C40 Os6 C4 95.2(3)
C40 Os6 C41 94.5(3)
C40 Os6 H5 171(2)
C40 Os6 H4 83(3)
C41 Os6 Os4 115.8(2)
C41 Os6 Os5 104.9(2)
C41 Os6 C4 168.6(3)
C41 Os6 H5 79.7(9)
C41 Os6 H4 82(2)
C42 Os6 Os4 99.1(2)
C42 Os6 Os5 154.2(2)
C42 Os6 C4 94.3(3)
C42 Os6 C40 97.5(3)
C42 Os6 C41 90.3(3)
C42 Os6 H5 89(2)
C42 Os6 H4 173(2)
H5 Os6 H4 90(4)
C5 O5 C2 106.0(5)
Os2 C2 Os3 78.5(2)
O5 C2 Os2 129.8(5)
O5 C2 Os3 118.8(4)
C3 C2 Os2 118.2(5)
C3 C2 Os3 71.6(4)
C3 C2 O5 112.0(6)
Os1 C3 Os3 79.7(2)
C2 C3 Os1 109.1(5)
C2 C3 Os3 73.6(4)
C2 C3 C4 105.2(6)
C4 C3 Os1 143.8(5)
C4 C3 Os3 121.7(4)
Os6 C4 Os4 79.5(2)
C3 C4 Os4 123.4(4)
C3 C4 Os6 143.9(5)
C5 C4 Os4 72.5(4)
C5 C4 Os6 108.5(5)
C5 C4 C3 105.3(6)
Os5 C5 Os4 78.3(2)
O5 C5 Os4 119.1(4)
O5 C5 Os5 131.0(5)
O5 C5 C4 111.0(6)
C4 C5 Os4 72.1(4)
C4 C5 Os5 118.1(5)
O10 C10 Os1 178.3(7)
O11 C11 Os1 177.0(6)
O12 C12 Os1 177.1(7)
O20 C20 Os2 176.2(7)
O21 C21 Os2 178.3(6)
O22 C22 Os2 176.9(7)
O30 C30 Os3 178.9(7)
O31 C31 Os3 179.1(8)
O32 C32 Os3 174.3(7)
O60 C40 Os6 176.3(8)
O61 C41 Os6 178.0(7)
O62 C42 Os6 177.3(7)
O50 C50 Os5 179.5(9)
O51 C51 Os5 177.7(8)
O52 C52 Os5 175.1(9)
O40 C60 Os4 177.8(7)
O41 C61 Os4 178.2(7)
O42 C62 Os4 175.2(7)

loop_
_geom_bond_atom_site_label_1
_geom_bond_atom_site_label_2
_geom_bond_distance
Os1 Os2 3.0695(4)
Os1 Os3 2.8480(4)
Os1 C3 2.131(7)
Os1 C10 1.945(8)
Os1 C11 1.922(8)
Os1 C12 1.916(8)
Os1 H1 1.8253
Os1 H2 1.8513
Os2 Os3 2.7782(4)
Os2 C2 2.040(7)
Os2 C20 1.957(8)
Os2 C21 1.896(7)
Os2 C22 1.927(8)
Os2 H1 1.8195
Os3 C2 2.336(7)
Os3 C3 2.310(7)
Os3 C30 1.893(9)
Os3 C31 1.901(8)
Os3 C32 1.915(8)
Os3 H2 1.7355
Os4 Os5 2.7666(4)
Os4 Os6 2.8491(4)
Os4 C4 2.320(7)
Os4 C5 2.325(7)
Os4 C60 1.903(8)
Os4 C61 1.907(8)
Os4 C62 1.924(8)
Os4 H5 1.80(2)
Os5 Os6 3.0680(5)
Os5 C5 2.041(7)
Os5 C50 1.880(10)
Os5 C51 1.920(9)
Os5 C52 1.951(9)
Os5 H4 1.79(2)
Os6 C4 2.131(7)
Os6 C40 1.927(9)
Os6 C41 1.973(9)
Os6 C42 1.925(9)
Os6 H5 1.79(2)
Os6 H4 1.79(2)
O5 C2 1.405(8)
O5 C5 1.397(8)
O10 C10 1.129(9)
O11 C11 1.132(9)
O12 C12 1.134(9)
O20 C20 1.133(9)
O21 C21 1.132(8)
O22 C22 1.133(9)
O30 C30 1.148(9)
O31 C31 1.138(9)
O32 C32 1.138(9)
O40 C60 1.141(9)
O41 C61 1.139(9)
O42 C62 1.131(9)
O50 C50 1.154(11)
O51 C51 1.134(10)
O52 C52 1.134(10)
O60 C40 1.127(9)
O61 C41 1.118(9)
O62 C42 1.128(10)
C2 C3 1.392(10)
C3 C4 1.493(9)
C4 C5 1.415(10)
